data_7105169
loop_
_publ_author_name
'Wang, Ya-Hui'
'Zhu, Li-Li'
'Zhang, Yu-Xin'
'Chen, Zili'

_publ_section_title
;
 Diastereoselective gamma-vinyl butyrolactone synthesis via gold
 catalyzed cyclization of allylic acetate.
;
_journal_issue 4
_journal_name_full 'Chemical communications (Cambridge, England)'
_journal_page_first 577
_journal_page_last 579
_journal_paper_doi 10.1039/b913348h
_journal_volume 46
_journal_year 2010
_chemical_absolute_configuration rm
_chemical_formula_sum 'C25 H29 N O6 S'
_chemical_formula_weight 471.55
_chemical_name_systematic
;
?
;
_space_group_IT_number 4
_symmetry_cell_setting monoclinic
_symmetry_space_group_name_Hall 'P 2yb'
_symmetry_space_group_name_H-M 'P 1 21 1'
_atom_sites_solution_hydrogens geom
_atom_sites_solution_primary direct
_atom_sites_solution_secondary difmap
_audit_creation_method SHELXL-97
_cell_angle_alpha 90.00
_cell_angle_beta 106.02(3)
_cell_angle_gamma 90.00
_cell_formula_units_Z 2
_cell_length_a 11.814(2)
_cell_length_b 5.9898(12)
_cell_length_c 17.425(4)
_cell_measurement_reflns_used 4214
_cell_measurement_temperature 113(2)
_cell_measurement_theta_max 27.912
_cell_measurement_theta_min 1.793
_cell_volume 1185.3(4)
_computing_cell_refinement crystalclear
_computing_data_collection 'crystalclear(Rigaku/MSC Inc., 2005)'
_computing_data_reduction crystalclear
_computing_molecular_graphics 'Bruker SHELXTL'
_computing_publication_material 'Bruker SHELXTL'
_computing_structure_refinement 'SHELXL-97 (Sheldrick, 1997)'
_computing_structure_solution 'SHELXS-97 (Sheldrick, 1990)'
_diffrn_ambient_temperature 113(2)
_diffrn_detector_area_resol_mean 7.31
_diffrn_measured_fraction_theta_full 0.993
_diffrn_measured_fraction_theta_max 0.993
_diffrn_measurement_device_type 'rigaku saturn CCD area detector'
_diffrn_measurement_method '\w and \f scans'
_diffrn_radiation_monochromator confocal
_diffrn_radiation_source 'rotating anode'
_diffrn_radiation_type MoK\a
_diffrn_radiation_wavelength 0.71073
_diffrn_reflns_av_R_equivalents 0.0266
_diffrn_reflns_av_sigmaI/netI 0.0354
_diffrn_reflns_limit_h_max 14
_diffrn_reflns_limit_h_min -12
_diffrn_reflns_limit_k_max 6
_diffrn_reflns_limit_k_min -7
_diffrn_reflns_limit_l_max 20
_diffrn_reflns_limit_l_min -20
_diffrn_reflns_number 8646
_diffrn_reflns_theta_full 25.02
_diffrn_reflns_theta_max 25.02
_diffrn_reflns_theta_min 2.59
_diffrn_standards_decay_% 0
_diffrn_standards_interval_count 0
_diffrn_standards_interval_time 0
_diffrn_standards_number 0
_exptl_absorpt_coefficient_mu 0.178
_exptl_absorpt_correction_T_max 0.9790
_exptl_absorpt_correction_T_min 0.9654
_exptl_absorpt_correction_type multi-scan
_exptl_absorpt_process_details crystalclear
_exptl_crystal_density_diffrn 1.321
_exptl_crystal_density_method 'not measured'
_exptl_crystal_F_000 500
_exptl_crystal_size_max 0.20
_exptl_crystal_size_mid 0.18
_exptl_crystal_size_min 0.12
_refine_diff_density_max 0.700
_refine_diff_density_min -0.334
_refine_diff_density_rms 0.040
_refine_ls_abs_structure_details 'Flack H D (1983), Acta Cryst. A39, 876-881'
_refine_ls_abs_structure_Flack 0.02(7)
_refine_ls_extinction_coef 0.047(4)
_refine_ls_extinction_expression Fc^*^=kFc[1+0.001xFc^2^\l^3^/sin(2\q)]^-1/4^
_refine_ls_extinction_method SHELXL
_refine_ls_goodness_of_fit_ref 1.040
_refine_ls_hydrogen_treatment constr
_refine_ls_matrix_type full
_refine_ls_number_parameters 301
_refine_ls_number_reflns 3921
_refine_ls_number_restraints 1
_refine_ls_restrained_S_all 1.040
_refine_ls_R_factor_all 0.0378
_refine_ls_R_factor_gt 0.0360
_refine_ls_shift/su_max 0.004
_refine_ls_shift/su_mean 0.000
_refine_ls_structure_factor_coef Fsqd
_refine_ls_weighting_details 'calc w=1/[\s^2^(Fo^2^)+(0.0473P)^2^+0.3851P] where P=(Fo^2^+2Fc^2^)/3'
_refine_ls_weighting_scheme calc
_refine_ls_wR_factor_gt 0.0887
_refine_ls_wR_factor_ref 0.0904
_reflns_number_gt 3774
_reflns_number_total 3921
_reflns_threshold_expression >2sigma(I)
_cod_data_source_file b913348h.txt
_cod_data_source_block r90926f
_cod_depositor_comments
;
The following automatic conversions were performed:
'_symmetry_cell_setting' value 'Monoclinic' changed to 'monoclinic'
according to '/home/saulius/struct/CIF-dictionaries/cif_core.dic'
dictionary named 'cif_core.dic' version 2.4.1 from
2010-06-29.

'_exptl_absorpt_correction_type' value 'MULTI-SCAN' changed
to 'multi-scan' according to
'/home/saulius/struct/CIF-dictionaries/cif_core.dic' dictionary named
'cif_core.dic' version 2.4.1 from
2010-06-29.

'_refine_ls_hydrogen_treatment' value 'CONSTR' changed to
'constr' according to '/home/saulius/struct/CIF-dictionaries/cif_core.dic'
dictionary named 'cif_core.dic' version 2.4.1 from 2010-06-29.

Automatic conversion script
Id: cif_fix_enum 1527 2010-12-29 10:47:43Z saulius 
;
_cod_original_sg_symbol_H-M P2(1)
_cod_database_code 7105169

loop_
_symmetry_equiv_pos_as_xyz
'x, y, z'
'-x, y+1/2, -z'

loop_
_atom_site_label
_atom_site_type_symbol
_atom_site_fract_x
_atom_site_fract_y
_atom_site_fract_z
_atom_site_U_iso_or_equiv
_atom_site_adp_type
_atom_site_occupancy
_atom_site_symmetry_multiplicity
_atom_site_calc_flag
_atom_site_refinement_flags
_atom_site_disorder_assembly
_atom_site_disorder_group
S1 S 0.16411(4) 0.83575(10) 0.78980(3) 0.02401(16) Uani 1 1 d . . .
O1 O 0.26612(14) 0.6966(3) 0.81383(9) 0.0334(4) Uani 1 1 d . . .
O2 O 0.17285(15) 1.0716(3) 0.80363(10) 0.0338(4) Uani 1 1 d . . .
O3 O 0.25569(12) 0.3182(3) 0.66746(8) 0.0226(3) Uani 1 1 d . . .
O4 O 0.24280(16) 0.6187(3) 0.58843(11) 0.0388(5) Uani 1 1 d . . .
O5 O 0.59957(19) -0.0624(5) 0.85488(11) 0.0600(7) Uani 1 1 d . . .
O6 O 0.53306(18) 0.1499(4) 0.93617(10) 0.0546(6) Uani 1 1 d . . .
N1 N 0.11268(15) 0.8016(3) 0.69367(10) 0.0238(4) Uani 1 1 d . . .
C1 C -0.1975(3) 0.5036(5) 0.95127(17) 0.0434(7) Uani 1 1 d . . .
H1A H -0.1988 0.3434 0.9515 0.065 Uiso 1 1 calc R . .
H1B H -0.2739 0.5590 0.9231 0.065 Uiso 1 1 calc R . .
H1C H -0.1767 0.5577 1.0052 0.065 Uiso 1 1 calc R . .
C2 C -0.1078(2) 0.5834(4) 0.91029(13) 0.0295(5) Uani 1 1 d . . .
C3 C -0.1182(2) 0.7955(4) 0.87567(13) 0.0305(6) Uani 1 1 d . . .
H3 H -0.1813 0.8864 0.8774 0.037 Uiso 1 1 calc R . .
C4 C -0.03566(19) 0.8717(4) 0.83890(13) 0.0264(5) Uani 1 1 d . . .
H4 H -0.0429 1.0136 0.8164 0.032 Uiso 1 1 calc R . .
C5 C 0.05842(19) 0.7351(4) 0.83570(13) 0.0238(5) Uani 1 1 d . . .
C6 C 0.0703(2) 0.5223(4) 0.86923(13) 0.0275(5) Uani 1 1 d . . .
H6 H 0.1324 0.4301 0.8666 0.033 Uiso 1 1 calc R . .
C7 C -0.0133(2) 0.4506(5) 0.90696(13) 0.0318(6) Uani 1 1 d . . .
H7 H -0.0054 0.3099 0.9305 0.038 Uiso 1 1 calc R . .
C8 C 0.01536(19) 0.9431(5) 0.64731(14) 0.0322(6) Uani 1 1 d . . .
H8A H -0.0114 1.0440 0.6822 0.039 Uiso 1 1 calc R . .
H8B H 0.0402 1.0304 0.6080 0.039 Uiso 1 1 calc R . .
C9 C -0.0781(3) 0.7868(5) 0.60840(19) 0.0498(8) Uani 1 1 d . . .
H9A H -0.1287 0.8503 0.5597 0.060 Uiso 1 1 calc R . .
H9B H -0.1256 0.7468 0.6437 0.060 Uiso 1 1 calc R . .
C10 C -0.0111(2) 0.5843(5) 0.59015(16) 0.0429(7) Uani 1 1 d . . .
H10A H 0.0102 0.6056 0.5407 0.051 Uiso 1 1 calc R . .
H10B H -0.0581 0.4498 0.5859 0.051 Uiso 1 1 calc R . .
C11 C 0.10011(19) 0.5701(4) 0.66223(13) 0.0255(5) Uani 1 1 d . . .
H11 H 0.0883 0.4648 0.7024 0.031 Uiso 1 1 calc R . .
C12 C 0.20827(19) 0.5079(4) 0.63550(13) 0.0232(5) Uani 1 1 d . . .
C13 C 0.36511(18) 0.2468(4) 0.64949(12) 0.0227(5) Uani 1 1 d . . .
H13 H 0.4137 0.3775 0.6467 0.027 Uiso 1 1 calc R . .
C14 C 0.33560(18) 0.1242(4) 0.57161(13) 0.0233(5) Uani 1 1 d . . .
H14 H 0.2849 0.0025 0.5651 0.028 Uiso 1 1 calc R . .
C15 C 0.37825(18) 0.1807(4) 0.51145(13) 0.0229(5) Uani 1 1 d . . .
H15 H 0.4281 0.3037 0.5190 0.027 Uiso 1 1 calc R . .
C16 C 0.35376(18) 0.0661(4) 0.43352(13) 0.0225(5) Uani 1 1 d . . .
C17 C 0.30277(18) -0.1454(4) 0.42008(13) 0.0245(5) Uani 1 1 d . . .
H17 H 0.2874 -0.2238 0.4622 0.029 Uiso 1 1 calc R . .
C18 C 0.2748(2) -0.2400(4) 0.34442(14) 0.0286(5) Uani 1 1 d . . .
H18 H 0.2408 -0.3812 0.3361 0.034 Uiso 1 1 calc R . .
C19 C 0.2973(2) -0.1242(4) 0.28096(14) 0.0318(6) Uani 1 1 d . . .
H19 H 0.2764 -0.1863 0.2301 0.038 Uiso 1 1 calc R . .
C20 C 0.3509(2) 0.0833(4) 0.29344(14) 0.0318(6) Uani 1 1 d . . .
H20 H 0.3671 0.1601 0.2513 0.038 Uiso 1 1 calc R . .
C21 C 0.3805(2) 0.1762(4) 0.37004(14) 0.0283(5) Uani 1 1 d . . .
H21 H 0.4186 0.3136 0.3789 0.034 Uiso 1 1 calc R . .
C22 C 0.4286(2) 0.0982(4) 0.71876(13) 0.0277(5) Uani 1 1 d . . .
H22A H 0.3816 -0.0345 0.7189 0.033 Uiso 1 1 calc R . .
H22B H 0.5030 0.0510 0.7107 0.033 Uiso 1 1 calc R . .
C23 C 0.4519(2) 0.2125(5) 0.79937(13) 0.0299(5) Uani 1 1 d . . .
H23A H 0.4847 0.3595 0.7961 0.036 Uiso 1 1 calc R . .
H23B H 0.3780 0.2316 0.8127 0.036 Uiso 1 1 calc R . .
C24 C 0.5351(2) 0.0820(5) 0.86413(14) 0.0346(6) Uani 1 1 d . . .
C25 C 0.6137(3) 0.0437(7) 1.00351(16) 0.0671(11) Uani 1 1 d . . .
H25A H 0.6003 -0.1145 1.0008 0.101 Uiso 1 1 calc R . .
H25B H 0.6014 0.1010 1.0520 0.101 Uiso 1 1 calc R . .
H25C H 0.6931 0.0739 1.0026 0.101 Uiso 1 1 calc R . .

loop_
_atom_site_aniso_label
_atom_site_aniso_U_11
_atom_site_aniso_U_22
_atom_site_aniso_U_33
_atom_site_aniso_U_23
_atom_site_aniso_U_13
_atom_site_aniso_U_12
S1 0.0234(3) 0.0264(3) 0.0218(3) -0.0031(2) 0.00546(19) -0.0004(2)
O1 0.0223(8) 0.0468(11) 0.0278(9) 0.0003(8) 0.0014(7) 0.0072(8)
O2 0.0419(10) 0.0275(10) 0.0360(9) -0.0102(8) 0.0174(8) -0.0094(8)
O3 0.0209(7) 0.0264(9) 0.0225(7) 0.0032(7) 0.0092(6) 0.0014(7)
O4 0.0518(11) 0.0283(10) 0.0478(10) 0.0087(9) 0.0329(9) 0.0059(8)
O5 0.0549(12) 0.0898(18) 0.0318(10) 0.0105(11) 0.0057(9) 0.0368(13)
O6 0.0559(12) 0.0843(17) 0.0183(9) -0.0039(10) 0.0014(8) 0.0105(12)
N1 0.0238(9) 0.0260(11) 0.0209(9) -0.0020(8) 0.0052(7) 0.0037(8)
C1 0.0484(16) 0.0479(19) 0.0375(14) 0.0029(13) 0.0177(13) -0.0120(13)
C2 0.0326(12) 0.0334(14) 0.0219(11) -0.0042(11) 0.0065(10) -0.0079(11)
C3 0.0294(11) 0.0352(16) 0.0271(11) -0.0013(11) 0.0085(9) 0.0035(11)
C4 0.0305(11) 0.0242(13) 0.0247(11) 0.0021(10) 0.0079(9) 0.0026(10)
C5 0.0268(11) 0.0248(12) 0.0190(10) -0.0034(9) 0.0051(9) -0.0032(9)
C6 0.0351(13) 0.0243(13) 0.0204(11) -0.0017(9) 0.0033(10) 0.0038(10)
C7 0.0436(14) 0.0281(13) 0.0226(11) 0.0012(11) 0.0070(10) -0.0065(12)
C8 0.0268(12) 0.0378(14) 0.0292(12) 0.0034(12) 0.0031(10) 0.0093(11)
C9 0.0412(15) 0.045(2) 0.0537(17) 0.0050(15) -0.0019(13) -0.0002(13)
C10 0.0257(12) 0.064(2) 0.0352(14) -0.0235(14) 0.0016(11) -0.0044(13)
C11 0.0248(11) 0.0262(13) 0.0269(11) -0.0050(10) 0.0093(9) -0.0019(10)
C12 0.0247(11) 0.0234(13) 0.0216(11) -0.0023(9) 0.0068(9) -0.0030(9)
C13 0.0171(10) 0.0290(12) 0.0234(11) -0.0008(9) 0.0078(8) 0.0002(9)
C14 0.0198(11) 0.0269(13) 0.0224(11) -0.0002(10) 0.0044(9) -0.0007(9)
C15 0.0187(10) 0.0243(12) 0.0255(11) 0.0012(9) 0.0061(9) -0.0005(9)
C16 0.0176(10) 0.0280(13) 0.0231(11) 0.0049(10) 0.0079(8) 0.0035(9)
C17 0.0227(10) 0.0273(12) 0.0247(10) 0.0034(11) 0.0085(8) 0.0042(10)
C18 0.0229(11) 0.0314(14) 0.0311(12) -0.0043(10) 0.0066(9) 0.0010(9)
C19 0.0289(12) 0.0431(17) 0.0233(11) -0.0040(11) 0.0069(9) 0.0066(11)
C20 0.0361(13) 0.0387(15) 0.0231(11) 0.0050(11) 0.0124(10) 0.0073(12)
C21 0.0304(12) 0.0289(13) 0.0288(12) 0.0025(11) 0.0135(10) 0.0029(10)
C22 0.0225(11) 0.0379(14) 0.0231(11) 0.0038(11) 0.0067(9) 0.0031(10)
C23 0.0237(11) 0.0438(15) 0.0220(11) -0.0001(11) 0.0058(9) 0.0019(11)
C24 0.0236(12) 0.0572(18) 0.0243(12) -0.0007(12) 0.0085(10) -0.0031(12)
C25 0.062(2) 0.107(3) 0.0215(13) 0.0151(17) -0.0064(13) -0.006(2)

loop_
_atom_type_symbol
_atom_type_description
_atom_type_scat_dispersion_real
_atom_type_scat_dispersion_imag
_atom_type_scat_source
C C 0.0033 0.0016 'International Tables Vol C Tables 4.2.6.8 and 6.1.1.4'
H H 0.0000 0.0000 'International Tables Vol C Tables 4.2.6.8 and 6.1.1.4'
N N 0.0061 0.0033 'International Tables Vol C Tables 4.2.6.8 and 6.1.1.4'
O O 0.0106 0.0060 'International Tables Vol C Tables 4.2.6.8 and 6.1.1.4'
S S 0.1246 0.1234 'International Tables Vol C Tables 4.2.6.8 and 6.1.1.4'

loop_
_geom_angle_atom_site_label_1
_geom_angle_atom_site_label_2
_geom_angle_atom_site_label_3
_geom_angle
_geom_angle_site_symmetry_1
_geom_angle_site_symmetry_3
_geom_angle_publ_flag
O1 S1 O2 120.66(11) . . ?
O1 S1 N1 105.85(10) . . ?
O2 S1 N1 106.61(10) . . ?
O1 S1 C5 108.24(11) . . ?
O2 S1 C5 106.73(11) . . ?
N1 S1 C5 108.27(10) . . ?
C12 O3 C13 117.04(16) . . ?
C24 O6 C25 117.1(3) . . ?
C8 N1 C11 110.55(18) . . ?
C8 N1 S1 120.23(15) . . ?
C11 N1 S1 117.90(15) . . ?
C2 C1 H1A 109.5 . . ?
C2 C1 H1B 109.5 . . ?
H1A C1 H1B 109.5 . . ?
C2 C1 H1C 109.5 . . ?
H1A C1 H1C 109.5 . . ?
H1B C1 H1C 109.5 . . ?
C7 C2 C3 118.7(2) . . ?
C7 C2 C1 121.1(2) . . ?
C3 C2 C1 120.1(2) . . ?
C4 C3 C2 120.7(2) . . ?
C4 C3 H3 119.7 . . ?
C2 C3 H3 119.7 . . ?
C3 C4 C5 119.8(2) . . ?
C3 C4 H4 120.1 . . ?
C5 C4 H4 120.1 . . ?
C6 C5 C4 120.6(2) . . ?
C6 C5 S1 120.06(18) . . ?
C4 C5 S1 119.31(18) . . ?
C5 C6 C7 118.5(2) . . ?
C5 C6 H6 120.8 . . ?
C7 C6 H6 120.8 . . ?
C2 C7 C6 121.7(2) . . ?
C2 C7 H7 119.1 . . ?
C6 C7 H7 119.1 . . ?
C9 C8 N1 105.1(2) . . ?
C9 C8 H8A 110.7 . . ?
N1 C8 H8A 110.7 . . ?
C9 C8 H8B 110.7 . . ?
N1 C8 H8B 110.7 . . ?
H8A C8 H8B 108.8 . . ?
C8 C9 C10 103.7(2) . . ?
C8 C9 H9A 111.0 . . ?
C10 C9 H9A 111.0 . . ?
C8 C9 H9B 111.0 . . ?
C10 C9 H9B 111.0 . . ?
H9A C9 H9B 109.0 . . ?
C9 C10 C11 104.3(2) . . ?
C9 C10 H10A 110.9 . . ?
C11 C10 H10A 110.9 . . ?
C9 C10 H10B 110.9 . . ?
C11 C10 H10B 110.9 . . ?
H10A C10 H10B 108.9 . . ?
N1 C11 C12 109.58(18) . . ?
N1 C11 C10 102.96(19) . . ?
C12 C11 C10 111.17(19) . . ?
N1 C11 H11 111.0 . . ?
C12 C11 H11 111.0 . . ?
C10 C11 H11 111.0 . . ?
O4 C12 O3 125.1(2) . . ?
O4 C12 C11 122.8(2) . . ?
O3 C12 C11 112.10(18) . . ?
O3 C13 C14 109.64(17) . . ?
O3 C13 C22 105.69(17) . . ?
C14 C13 C22 111.87(19) . . ?
O3 C13 H13 109.9 . . ?
C14 C13 H13 109.9 . . ?
C22 C13 H13 109.9 . . ?
C15 C14 C13 123.2(2) . . ?
C15 C14 H14 118.4 . . ?
C13 C14 H14 118.4 . . ?
C14 C15 C16 126.0(2) . . ?
C14 C15 H15 117.0 . . ?
C16 C15 H15 117.0 . . ?
C17 C16 C21 118.5(2) . . ?
C17 C16 C15 122.8(2) . . ?
C21 C16 C15 118.6(2) . . ?
C18 C17 C16 120.6(2) . . ?
C18 C17 H17 119.7 . . ?
C16 C17 H17 119.7 . . ?
C17 C18 C19 120.2(2) . . ?
C17 C18 H18 119.9 . . ?
C19 C18 H18 119.9 . . ?
C20 C19 C18 120.1(2) . . ?
C20 C19 H19 119.9 . . ?
C18 C19 H19 119.9 . . ?
C19 C20 C21 119.4(2) . . ?
C19 C20 H20 120.3 . . ?
C21 C20 H20 120.3 . . ?
C16 C21 C20 121.1(2) . . ?
C16 C21 H21 119.5 . . ?
C20 C21 H21 119.5 . . ?
C23 C22 C13 113.2(2) . . ?
C23 C22 H22A 108.9 . . ?
C13 C22 H22A 108.9 . . ?
C23 C22 H22B 108.9 . . ?
C13 C22 H22B 108.9 . . ?
H22A C22 H22B 107.7 . . ?
C24 C23 C22 112.1(2) . . ?
C24 C23 H23A 109.2 . . ?
C22 C23 H23A 109.2 . . ?
C24 C23 H23B 109.2 . . ?
C22 C23 H23B 109.2 . . ?
H23A C23 H23B 107.9 . . ?
O5 C24 O6 122.0(2) . . ?
O5 C24 C23 126.0(2) . . ?
O6 C24 C23 112.0(2) . . ?
O6 C25 H25A 109.5 . . ?
O6 C25 H25B 109.5 . . ?
H25A C25 H25B 109.5 . . ?
O6 C25 H25C 109.5 . . ?
H25A C25 H25C 109.5 . . ?
H25B C25 H25C 109.5 . . ?

loop_
_geom_bond_atom_site_label_1
_geom_bond_atom_site_label_2
_geom_bond_distance
_geom_bond_site_symmetry_2
_geom_bond_publ_flag
S1 O1 1.4296(17) . ?
S1 O2 1.4323(18) . ?
S1 N1 1.6295(18) . ?
S1 C5 1.764(2) . ?
O3 C12 1.320(3) . ?
O3 C13 1.475(2) . ?
O4 C12 1.210(3) . ?
O5 C24 1.193(3) . ?
O6 C24 1.326(3) . ?
O6 C25 1.439(4) . ?
N1 C8 1.477(3) . ?
N1 C11 1.483(3) . ?
C1 C2 1.510(3) . ?
C1 H1A 0.9600 . ?
C1 H1B 0.9600 . ?
C1 H1C 0.9600 . ?
C2 C7 1.384(4) . ?
C2 C3 1.398(4) . ?
C3 C4 1.384(3) . ?
C3 H3 0.9300 . ?
C4 C5 1.394(3) . ?
C4 H4 0.9300 . ?
C5 C6 1.393(3) . ?
C6 C7 1.397(3) . ?
C6 H6 0.9300 . ?
C7 H7 0.9300 . ?
C8 C9 1.463(4) . ?
C8 H8A 0.9700 . ?
C8 H8B 0.9700 . ?
C9 C10 1.529(4) . ?
C9 H9A 0.9700 . ?
C9 H9B 0.9700 . ?
C10 C11 1.549(3) . ?
C10 H10A 0.9700 . ?
C10 H10B 0.9700 . ?
C11 C12 1.522(3) . ?
C11 H11 0.9800 . ?
C13 C14 1.497(3) . ?
C13 C22 1.521(3) . ?
C13 H13 0.9800 . ?
C14 C15 1.326(3) . ?
C14 H14 0.9300 . ?
C15 C16 1.477(3) . ?
C15 H15 0.9300 . ?
C16 C17 1.395(3) . ?
C16 C21 1.397(3) . ?
C17 C18 1.389(3) . ?
C17 H17 0.9300 . ?
C18 C19 1.392(3) . ?
C18 H18 0.9300 . ?
C19 C20 1.385(4) . ?
C19 H19 0.9300 . ?
C20 C21 1.398(3) . ?
C20 H20 0.9300 . ?
C21 H21 0.9300 . ?
C22 C23 1.518(3) . ?
C22 H22A 0.9700 . ?
C22 H22B 0.9700 . ?
C23 C24 1.496(3) . ?
C23 H23A 0.9700 . ?
C23 H23B 0.9700 . ?
C25 H25A 0.9600 . ?
C25 H25B 0.9600 . ?
C25 H25C 0.9600 . ?

loop_
_geom_torsion_atom_site_label_1
_geom_torsion_atom_site_label_2
_geom_torsion_atom_site_label_3
_geom_torsion_atom_site_label_4
_geom_torsion
_geom_torsion_site_symmetry_1
_geom_torsion_site_symmetry_2
_geom_torsion_site_symmetry_3
_geom_torsion_site_symmetry_4
_geom_torsion_publ_flag
O1 S1 N1 C8 -172.27(18) . . . . ?
O2 S1 N1 C8 -42.6(2) . . . . ?
C5 S1 N1 C8 71.86(19) . . . . ?
O1 S1 N1 C11 47.53(18) . . . . ?
O2 S1 N1 C11 177.15(16) . . . . ?
C5 S1 N1 C11 -68.34(18) . . . . ?
C7 C2 C3 C4 -0.1(3) . . . . ?
C1 C2 C3 C4 179.1(2) . . . . ?
C2 C3 C4 C5 0.5(3) . . . . ?
C3 C4 C5 C6 0.0(3) . . . . ?
C3 C4 C5 S1 -179.18(17) . . . . ?
O1 S1 C5 C6 -15.5(2) . . . . ?
O2 S1 C5 C6 -146.82(18) . . . . ?
N1 S1 C5 C6 98.75(19) . . . . ?
O1 S1 C5 C4 163.61(17) . . . . ?
O2 S1 C5 C4 32.3(2) . . . . ?
N1 S1 C5 C4 -82.09(19) . . . . ?
C4 C5 C6 C7 -0.9(3) . . . . ?
S1 C5 C6 C7 178.29(17) . . . . ?
C3 C2 C7 C6 -0.8(3) . . . . ?
C1 C2 C7 C6 180.0(2) . . . . ?
C5 C6 C7 C2 1.3(3) . . . . ?
C11 N1 C8 C9 20.6(3) . . . . ?
S1 N1 C8 C9 -122.3(2) . . . . ?
N1 C8 C9 C10 -34.5(3) . . . . ?
C8 C9 C10 C11 36.0(3) . . . . ?
C8 N1 C11 C12 120.5(2) . . . . ?
S1 N1 C11 C12 -95.65(19) . . . . ?
C8 N1 C11 C10 2.2(2) . . . . ?
S1 N1 C11 C10 145.97(16) . . . . ?
C9 C10 C11 N1 -23.0(3) . . . . ?
C9 C10 C11 C12 -140.3(2) . . . . ?
C13 O3 C12 O4 5.5(3) . . . . ?
C13 O3 C12 C11 -176.68(17) . . . . ?
N1 C11 C12 O4 -54.3(3) . . . . ?
C10 C11 C12 O4 58.8(3) . . . . ?
N1 C11 C12 O3 127.81(19) . . . . ?
C10 C11 C12 O3 -119.0(2) . . . . ?
C12 O3 C13 C14 -84.6(2) . . . . ?
C12 O3 C13 C22 154.63(18) . . . . ?
O3 C13 C14 C15 125.4(2) . . . . ?
C22 C13 C14 C15 -117.7(2) . . . . ?
C13 C14 C15 C16 179.4(2) . . . . ?
C14 C15 C16 C17 -14.5(4) . . . . ?
C14 C15 C16 C21 164.1(2) . . . . ?
C21 C16 C17 C18 -2.7(3) . . . . ?
C15 C16 C17 C18 175.9(2) . . . . ?
C16 C17 C18 C19 0.0(3) . . . . ?
C17 C18 C19 C20 1.9(3) . . . . ?
C18 C19 C20 C21 -0.9(3) . . . . ?
C17 C16 C21 C20 3.7(3) . . . . ?
C15 C16 C21 C20 -175.0(2) . . . . ?
C19 C20 C21 C16 -1.9(3) . . . . ?
O3 C13 C22 C23 -56.5(2) . . . . ?
C14 C13 C22 C23 -175.81(19) . . . . ?
C13 C22 C23 C24 -168.27(19) . . . . ?
C25 O6 C24 O5 0.9(4) . . . . ?
C25 O6 C24 C23 -177.1(3) . . . . ?
C22 C23 C24 O5 17.7(4) . . . . ?
C22 C23 C24 O6 -164.3(2) . . . . ?

loop_
_cod_related_entry_id
_cod_related_entry_database
_cod_related_entry_code
1 ChemSpider 30653172
